data_7027694
loop_
_publ_author_name
'Gr\"uner, Bohum\'ir'
'Teixidor, Francesc'
'Vi\~nas, Clara'
'Sillanp\"a\"a, Reijo'
'Kivek\"as, Raikko'
'\<St\'ibr, Bohumil'

_publ_section_title
;
 Ferratricarbollide design for molecular assemblies: complexes
 [9,9&#x2032;-(ButHN)2-commo-2,2&#x2032;-M-closo-1,7,9-(C3B8H10)-1&#x2032;,7&#x2032;,9&#x2032;-(C3B8H10)]
 (where M&#x2005;=&#x2005;Fe or Ru), the first examples of double-cluster
 metallatricarbollides&#x200A;&#x2020;
;
_journal_issue 19
_journal_name_full 'Journal of the Chemical Society, Dalton Transactions'
_journal_page_first 3337
_journal_paper_doi 10.1039/a905606h
_journal_year 1999
_chemical_formula_moiety 'C14 H40 B16 Fe N2'
_chemical_formula_sum 'C14 H40 B16 Fe N2'
_chemical_formula_weight 465.29
_chemical_name_systematic
; 
 ? 
;
_space_group_IT_number 33
_symmetry_cell_setting orthorhombic
_symmetry_space_group_name_Hall 'P 2c -2n'
_symmetry_space_group_name_H-M 'P n a 21'
_atom_sites_solution_hydrogens geom
_atom_sites_solution_primary direct
_atom_sites_solution_secondary difmap
_audit_creation_method SHELXL-97
_cell_angle_alpha 90.00
_cell_angle_beta 90.00
_cell_angle_gamma 90.00
_cell_formula_units_Z 4
_cell_length_a 11.197(2)
_cell_length_b 12.727(2)
_cell_length_c 18.012(3)
_cell_measurement_reflns_used 25
_cell_measurement_temperature 294(2)
_cell_measurement_theta_max 21.48
_cell_measurement_theta_min 17.28
_cell_volume 2566.8(7)
_computing_cell_refinement
;
MSC/AFC5S Control Program (Molecular Structure Corporation, 1995)
;
_computing_data_collection
;
MSC/AFC5S Control Program (Molecular Structure Corporation, 1995)
;
_computing_data_reduction
;
TEXSAN (Molecular Structure Corporation, 1989)
;
_computing_molecular_graphics 'ORTEP II (Johnson, 1976)'
_computing_publication_material 'SHELXL-97 (Sheldrick, 1997)'
_computing_structure_refinement 'SHELXL-97 (Sheldrick, 1997)'
_computing_structure_solution 'SHELXS-97 (Sheldrick, 1990)'
_diffrn_ambient_temperature 294(2)
_diffrn_measured_fraction_theta_full 0.999
_diffrn_measured_fraction_theta_max 0.999
_diffrn_measurement_device_type 'Rigaku AFC5S'
_diffrn_measurement_method \w--2\q
_diffrn_radiation_monochromator graphite
_diffrn_radiation_source 'fine-focus sealed tube'
_diffrn_radiation_type MoK\a
_diffrn_radiation_wavelength 0.71069
_diffrn_reflns_av_R_equivalents 0.0000
_diffrn_reflns_av_sigmaI/netI 0.0314
_diffrn_reflns_limit_h_max 13
_diffrn_reflns_limit_h_min 0
_diffrn_reflns_limit_k_max 15
_diffrn_reflns_limit_k_min 0
_diffrn_reflns_limit_l_max 21
_diffrn_reflns_limit_l_min 0
_diffrn_reflns_number 2339
_diffrn_reflns_theta_full 25.00
_diffrn_reflns_theta_max 25.00
_diffrn_reflns_theta_min 1.96
_diffrn_standards_decay_% 0.0
_diffrn_standards_interval_count 150
_diffrn_standards_number 3
_exptl_absorpt_coefficient_mu 0.595
_exptl_absorpt_correction_T_max 0.8323
_exptl_absorpt_correction_T_min 0.8054
_exptl_absorpt_correction_type 'psi-scan (North, Phillips & Mathews 1968)'
_exptl_crystal_colour 'light red'
_exptl_crystal_density_diffrn 1.204
_exptl_crystal_density_meas ?
_exptl_crystal_density_method 'not measured'
_exptl_crystal_description plate
_exptl_crystal_F_000 976
_exptl_crystal_size_max 0.38
_exptl_crystal_size_mid 0.36
_exptl_crystal_size_min 0.32
_refine_diff_density_max 0.255
_refine_diff_density_min -0.231
_refine_diff_density_rms 0.047
_refine_ls_abs_structure_details 'Flack H D (1983), Acta Cryst. A39, 876-881'
_refine_ls_abs_structure_Flack 0.04(3)
_refine_ls_extinction_method none
_refine_ls_goodness_of_fit_ref 1.040
_refine_ls_hydrogen_treatment constr
_refine_ls_matrix_type full
_refine_ls_number_parameters 309
_refine_ls_number_reflns 2339
_refine_ls_number_restraints 6
_refine_ls_restrained_S_all 1.039
_refine_ls_R_factor_all 0.0478
_refine_ls_R_factor_gt 0.0347
_refine_ls_shift/su_max 0.000
_refine_ls_shift/su_mean 0.000
_refine_ls_structure_factor_coef Fsqd
_refine_ls_weighting_details 'w=1/[\s^2^(Fo^2^)+(0.0671P)^2^+0.3069P] where P=(Fo^2^+2Fc^2^)/3'
_refine_ls_weighting_scheme calc
_refine_ls_wR_factor_gt 0.0943
_refine_ls_wR_factor_ref 0.1013
_reflns_number_gt 2043
_reflns_number_total 2339
_reflns_threshold_expression >2sigma(I)
_cod_data_source_file 905606hsup1.cif
_cod_data_source_block compound_2
_cod_depositor_comments
;
The following automatic conversions were performed:

'_exptl_crystal_density_meas' value 'not measured' was changed to '?'
- the value is perceived as not measured.

Automatic conversion script
Id: cif_fix_values 3008 2015-01-20 13:52:24Z robertas 

The following automatic conversions were performed:

'_refine_ls_weighting_scheme' value 'calc
w=1/[\s^2^(Fo^2^)+(0.0671P)^2^+0.3069P] where P=(Fo^2^+2Fc^2^)/3' was
changed to 'calc'. New tag '_refine_ls_weighting_details' was
created. The value of the new tag was set to
'w=1/[\s^2^(Fo^2^)+(0.0671P)^2^+0.3069P] where P=(Fo^2^+2Fc^2^)/3'.

Automatic conversion script
Id: cif_fix_values 3143 2015-03-26 13:38:13Z robertas 
;
_cod_original_sg_symbol_H-M 'P n a 2(1)'
_cod_database_code 7027694

loop_
_symmetry_equiv_pos_as_xyz
'x, y, z'
'-x, -y, z+1/2'
'-x+1/2, y+1/2, z+1/2'
'x+1/2, -y+1/2, z'

loop_
_atom_site_label
_atom_site_type_symbol
_atom_site_fract_x
_atom_site_fract_y
_atom_site_fract_z
_atom_site_U_iso_or_equiv
_atom_site_adp_type
_atom_site_occupancy
_atom_site_calc_flag
_atom_site_refinement_flags
N N 0.1476(3) 0.8561(3) 0.2174(2) 0.0421(9) Uani 1 d D
H0 H 0.0695(4) 0.858(3) 0.2080(7) 0.051 Uiso 1 d D
C1 C 0.0971(4) 0.8450(4) 0.4325(3) 0.0434(11) Uani 1 d .
H1 H 0.0218 0.8154 0.4657 0.052 Uiso 1 calc R
Fe2 Fe 0.23181(4) 0.90168(4) 0.5000 0.03199(17) Uani 1 d .
B3 B 0.1227(5) 0.9760(4) 0.4255(3) 0.0395(13) Uani 1 d .
H3 H 0.0684 1.0354 0.4542 0.047 Uiso 1 calc R
B4 B 0.0633(5) 0.9058(4) 0.3499(3) 0.0444(13) Uani 1 d .
H4 H -0.0281 0.9194 0.3297 0.053 Uiso 1 calc R
B5 B 0.1287(4) 0.7785(4) 0.3517(3) 0.0421(12) Uani 1 d .
H5 H 0.0804 0.7080 0.3329 0.051 Uiso 1 calc R
B6 B 0.2289(5) 0.7756(4) 0.4289(3) 0.0388(12) Uani 1 d .
H6 H 0.2458 0.7023 0.4595 0.047 Uiso 1 calc R
C7 C 0.2731(4) 0.9905(4) 0.4084(3) 0.0450(12) Uani 1 d .
H7 H 0.3218 1.0619 0.4249 0.054 Uiso 1 calc R
B8 B 0.1741(6) 0.9984(5) 0.3334(3) 0.0423(15) Uani 1 d .
H8 H 0.1565 1.0716 0.3028 0.051 Uiso 1 calc R
C9 C 0.1791(4) 0.8733(4) 0.2930(3) 0.0357(10) Uani 1 d D
B10 B 0.2822(6) 0.7931(5) 0.3363(3) 0.0384(14) Uani 1 d .
H10 H 0.3348 0.7327 0.3074 0.046 Uiso 1 calc R
B11 B 0.3373(5) 0.8675(4) 0.4094(3) 0.0342(12) Uani 1 d .
H11 H 0.4306 0.8551 0.4265 0.041 Uiso 1 calc R
B12 B 0.3114(5) 0.9278(5) 0.3239(3) 0.0401(13) Uani 1 d .
H12 H 0.3831 0.9552 0.2869 0.048 Uiso 1 calc R
C13 C 0.2149(4) 0.8847(4) 0.1498(3) 0.0429(11) Uani 1 d D
C14 C 0.1373(5) 0.8463(4) 0.0858(3) 0.0539(13) Uani 1 d .
H14A H 0.1324 0.7710 0.0871 0.081 Uiso 1 calc R
H14B H 0.1719 0.8681 0.0395 0.081 Uiso 1 calc R
H14C H 0.0586 0.8755 0.0903 0.081 Uiso 1 calc R
C15 C 0.2323(5) 1.0039(4) 0.1433(4) 0.0590(14) Uani 1 d .
H15A H 0.1558 1.0379 0.1418 0.088 Uiso 1 calc R
H15B H 0.2755 1.0196 0.0986 0.088 Uiso 1 calc R
H15C H 0.2766 1.0290 0.1853 0.088 Uiso 1 calc R
C16 C 0.3370(5) 0.8284(5) 0.1471(3) 0.0539(14) Uani 1 d .
H16A H 0.3875 0.8554 0.1857 0.081 Uiso 1 calc R
H16B H 0.3737 0.8406 0.0997 0.081 Uiso 1 calc R
H16C H 0.3255 0.7543 0.1542 0.081 Uiso 1 calc R
N' N 0.2965(4) 0.9570(3) 0.7860(2) 0.0473(10) Uani 1 d D
H0' H 0.334(3) 1.0177(12) 0.7939(8) 0.057 Uiso 1 d D
C1' C 0.1910(5) 0.8142(4) 0.5942(3) 0.0477(12) Uani 1 d .
H1' H 0.1439 0.7420 0.5777 0.057 Uiso 1 calc R
B3' B 0.3412(5) 0.8297(4) 0.5796(3) 0.0395(13) Uani 1 d .
H3' H 0.3965 0.7687 0.5534 0.047 Uiso 1 calc R
B4' B 0.2898(7) 0.8089(5) 0.6709(4) 0.0434(16) Uani 1 d .
H4' H 0.3087 0.7375 0.7032 0.052 Uiso 1 calc R
B5' B 0.1492(5) 0.8748(5) 0.6764(3) 0.0433(14) Uani 1 d .
H5' H 0.0765 0.8459 0.7121 0.052 Uiso 1 calc R
B6' B 0.1250(5) 0.9338(4) 0.5910(3) 0.0379(12) Uani 1 d .
H6' H 0.0323 0.9442 0.5722 0.046 Uiso 1 calc R
C7' C 0.3669(4) 0.9619(4) 0.5662(3) 0.0493(12) Uani 1 d .
H7' H 0.4398 0.9916 0.5311 0.059 Uiso 1 calc R
B8' B 0.4012(5) 0.9025(4) 0.6528(3) 0.0417(12) Uani 1 d .
H8' H 0.4932 0.8920 0.6729 0.050 Uiso 1 calc R
C9' C 0.2810(5) 0.9318(4) 0.7091(3) 0.0381(11) Uani 1 d D
B10' B 0.1775(6) 1.0085(5) 0.6638(3) 0.0431(15) Uani 1 d .
H10' H 0.1227 1.0680 0.6922 0.052 Uiso 1 calc R
B11' B 0.2307(5) 1.0273(4) 0.5747(3) 0.0415(12) Uani 1 d .
H11' H 0.2110 1.1016 0.5460 0.050 Uiso 1 calc R
B12' B 0.3314(5) 1.0270(4) 0.6495(3) 0.0439(12) Uani 1 d .
H12' H 0.3785 1.0981 0.6681 0.053 Uiso 1 calc R
C13' C 0.3197(5) 0.8841(4) 0.8481(3) 0.0433(11) Uani 1 d D
C14' C 0.3326(6) 0.9556(5) 0.9153(3) 0.0619(15) Uani 1 d .
H14D H 0.3954 1.0055 0.9064 0.093 Uiso 1 calc R
H14E H 0.3518 0.9142 0.9582 0.093 Uiso 1 calc R
H14F H 0.2589 0.9923 0.9236 0.093 Uiso 1 calc R
C15' C 0.4366(5) 0.8241(4) 0.8377(3) 0.0644(15) Uani 1 d .
H15D H 0.4274 0.7734 0.7987 0.097 Uiso 1 calc R
H15E H 0.4569 0.7886 0.8831 0.097 Uiso 1 calc R
H15F H 0.4991 0.8724 0.8250 0.097 Uiso 1 calc R
C16' C 0.2137(5) 0.8103(5) 0.8603(3) 0.0600(15) Uani 1 d .
H16D H 0.1450 0.8505 0.8748 0.090 Uiso 1 calc R
H16E H 0.2329 0.7608 0.8987 0.090 Uiso 1 calc R
H16F H 0.1967 0.7732 0.8151 0.090 Uiso 1 calc R

loop_
_atom_site_aniso_label
_atom_site_aniso_U_11
_atom_site_aniso_U_22
_atom_site_aniso_U_33
_atom_site_aniso_U_23
_atom_site_aniso_U_13
_atom_site_aniso_U_12
N 0.0361(19) 0.051(2) 0.039(2) -0.0040(18) -0.0018(17) -0.0075(18)
C1 0.034(2) 0.050(3) 0.047(3) -0.008(2) 0.002(2) -0.006(2)
Fe2 0.0295(3) 0.0285(3) 0.0380(3) -0.0032(3) 0.0027(4) -0.0010(2)
B3 0.037(3) 0.040(3) 0.042(3) -0.005(2) 0.001(2) 0.009(2)
B4 0.033(3) 0.054(3) 0.047(3) -0.007(3) 0.001(2) 0.005(2)
B5 0.043(3) 0.033(3) 0.051(3) -0.001(2) -0.002(2) -0.009(2)
B6 0.047(3) 0.029(3) 0.040(3) -0.004(2) -0.001(2) -0.002(2)
C7 0.044(3) 0.039(3) 0.052(3) 0.000(2) 0.002(2) -0.005(2)
B8 0.047(4) 0.036(3) 0.044(3) -0.003(3) 0.003(3) 0.002(3)
C9 0.033(2) 0.034(2) 0.041(2) 0.000(2) 0.001(2) 0.000(2)
B10 0.035(3) 0.036(3) 0.044(4) -0.006(3) 0.000(2) 0.005(2)
B11 0.028(3) 0.035(3) 0.040(3) -0.007(2) 0.004(2) -0.001(2)
B12 0.033(3) 0.042(3) 0.045(3) -0.007(3) 0.009(3) -0.007(2)
C13 0.050(3) 0.041(3) 0.038(2) 0.001(2) 0.004(2) -0.003(2)
C14 0.062(3) 0.054(3) 0.046(3) 0.001(3) -0.003(3) 0.001(3)
C15 0.072(4) 0.045(3) 0.060(3) 0.004(3) -0.004(3) -0.007(3)
C16 0.051(3) 0.065(3) 0.046(3) -0.007(3) 0.009(2) 0.005(3)
N' 0.063(3) 0.036(2) 0.042(2) -0.0069(19) 0.001(2) -0.0091(19)
C1' 0.050(3) 0.042(3) 0.052(3) 0.000(2) 0.007(2) -0.006(2)
B3' 0.040(3) 0.034(3) 0.044(3) -0.005(2) -0.003(2) 0.004(2)
B4' 0.056(4) 0.033(3) 0.042(4) -0.002(3) 0.002(3) 0.000(3)
B5' 0.036(3) 0.050(3) 0.044(3) 0.001(3) 0.006(2) -0.010(3)
B6' 0.034(3) 0.043(3) 0.037(3) -0.002(3) 0.006(2) 0.003(2)
C7' 0.042(3) 0.058(3) 0.048(3) -0.004(3) 0.005(2) -0.006(2)
B8' 0.036(3) 0.047(3) 0.042(3) -0.004(3) 0.002(2) 0.005(2)
C9' 0.038(3) 0.033(2) 0.042(3) -0.003(2) 0.004(2) -0.0059(19)
B10' 0.047(4) 0.035(3) 0.047(3) -0.004(3) 0.006(3) 0.007(3)
B11' 0.047(3) 0.030(3) 0.047(3) -0.007(3) 0.002(2) 0.001(2)
B12' 0.056(3) 0.035(3) 0.040(3) -0.005(2) 0.004(3) -0.011(2)
C13' 0.047(3) 0.039(3) 0.044(3) 0.001(2) -0.003(2) -0.004(2)
C14' 0.086(4) 0.058(3) 0.042(3) -0.002(3) -0.003(3) -0.016(3)
C15' 0.058(3) 0.068(3) 0.067(4) 0.003(3) -0.009(3) 0.010(3)
C16' 0.064(3) 0.063(4) 0.054(3) 0.000(3) 0.007(3) -0.017(3)

loop_
_atom_type_symbol
_atom_type_description
_atom_type_scat_dispersion_real
_atom_type_scat_dispersion_imag
_atom_type_scat_source
C C 0.0033 0.0016 'International Tables Vol C Tables 4.2.6.8 and 6.1.1.4'
H H 0.0000 0.0000 'International Tables Vol C Tables 4.2.6.8 and 6.1.1.4'
B B 0.0013 0.0007 'International Tables Vol C Tables 4.2.6.8 and 6.1.1.4'
Fe Fe 0.3463 0.8444 'International Tables Vol C Tables 4.2.6.8 and 6.1.1.4'
N N 0.0061 0.0033 'International Tables Vol C Tables 4.2.6.8 and 6.1.1.4'

loop_
_geom_angle_atom_site_label_1
_geom_angle_atom_site_label_2
_geom_angle_atom_site_label_3
_geom_angle
C9 N C13 128.6(4)
C9 N H0 115.0(10)
C13 N H0 109.8(10)
B3 C1 B4 62.0(3)
B3 C1 B5 112.7(4)
B4 C1 B5 62.3(3)
B3 C1 B6 110.9(3)
B4 C1 B6 112.8(4)
B5 C1 B6 62.6(3)
B3 C1 Fe2 65.0(2)
B4 C1 Fe2 120.8(3)
B5 C1 Fe2 121.3(3)
B6 C1 Fe2 64.9(2)
B3 C1 H1 120.4
B4 C1 H1 117.1
B5 C1 H1 116.7
B6 C1 H1 120.1
Fe2 C1 H1 111.0
B3 Fe2 C7 49.7(2)
B3 Fe2 B6 86.7(2)
C7 Fe2 B6 86.1(2)
B3 Fe2 B11 85.4(2)
C7 Fe2 B11 49.5(2)
B6 Fe2 B11 49.5(2)
B3 Fe2 C1 48.7(2)
C7 Fe2 C1 83.32(19)
B6 Fe2 C1 49.35(19)
B11 Fe2 C1 83.0(2)
B3 Fe2 B6' 94.8(2)
C7 Fe2 B6' 131.1(2)
B6 Fe2 B6' 129.7(2)
B11 Fe2 B6' 179.2(2)
C1 Fe2 B6' 96.5(2)
B3 Fe2 C7' 130.0(2)
C7 Fe2 C7' 95.4(2)
B6 Fe2 C7' 131.3(2)
B11 Fe2 C7' 96.6(2)
C1 Fe2 C7' 178.6(2)
B6' Fe2 C7' 83.9(2)
B3 Fe2 C1' 130.6(2)
C7 Fe2 C1' 178.8(2)
B6 Fe2 C1' 95.0(2)
B11 Fe2 C1' 131.2(2)
C1 Fe2 C1' 97.6(2)
B6' Fe2 C1' 48.2(2)
C7' Fe2 C1' 83.6(2)
B3 Fe2 B11' 93.7(2)
C7 Fe2 B11' 95.6(2)
B6 Fe2 B11' 178.0(2)
B11 Fe2 B11' 132.4(2)
C1 Fe2 B11' 129.9(2)
B6' Fe2 B11' 48.3(2)
C7' Fe2 B11' 49.6(2)
C1' Fe2 B11' 83.3(2)
B3 Fe2 B3' 177.7(2)
C7 Fe2 B3' 131.2(2)
B6 Fe2 B3' 95.4(2)
B11 Fe2 B3' 96.6(2)
C1 Fe2 B3' 132.5(2)
B6' Fe2 B3' 83.3(2)
C7' Fe2 B3' 48.8(2)
C1' Fe2 B3' 48.5(2)
B11' Fe2 B3' 84.1(2)
C1 B3 C7 106.5(4)
C1 B3 B4 59.7(3)
C7 B3 B4 106.7(4)
C1 B3 B8 106.4(4)
C7 B3 B8 60.0(3)
B4 B3 B8 58.8(3)
C1 B3 Fe2 66.3(2)
C7 B3 Fe2 65.3(2)
B4 B3 Fe2 119.9(3)
B8 B3 Fe2 119.5(3)
C1 B3 H3 123.2
C7 B3 H3 123.4
B4 B3 H3 120.3
B8 B3 H3 120.5
Fe2 B3 H3 109.8
C9 B4 C1 104.1(4)
C9 B4 B8 61.2(3)
C1 B4 B8 107.2(4)
C9 B4 B3 107.5(4)
C1 B4 B3 58.4(3)
B8 B4 B3 61.2(3)
C9 B4 B5 58.4(3)
C1 B4 B5 58.9(3)
B8 B4 B5 109.1(4)
B3 B4 B5 107.1(4)
C9 B4 H4 123.2
C1 B4 H4 124.2
B8 B4 H4 120.1
B3 B4 H4 121.9
B5 B4 H4 122.1
C9 B5 C1 104.2(3)
C9 B5 B10 60.0(3)
C1 B5 B10 106.4(4)
C9 B5 B4 58.6(3)
C1 B5 B4 58.8(3)
B10 B5 B4 107.7(4)
C9 B5 B6 106.9(3)
C1 B5 B6 58.7(3)
B10 B5 B6 60.6(3)
B4 B5 B6 106.9(4)
C9 B5 H5 123.4
C1 B5 H5 124.0
B10 B5 H5 121.4
B4 B5 H5 122.4
B6 B5 H5 122.0
C1 B6 B11 105.3(4)
C1 B6 B10 104.9(4)
B11 B6 B10 59.3(3)
C1 B6 B5 58.7(3)
B11 B6 B5 105.7(4)
B10 B6 B5 58.7(3)
C1 B6 Fe2 65.8(2)
B11 B6 Fe2 65.5(2)
B10 B6 Fe2 118.7(3)
B5 B6 Fe2 118.6(3)
C1 B6 H6 124.3
B11 B6 H6 123.8
B10 B6 H6 121.1
B5 B6 H6 121.1
Fe2 B6 H6 110.3
B3 C7 B11 108.0(4)
B3 C7 B8 61.6(3)
B11 C7 B8 108.9(4)
B3 C7 B12 110.0(4)
B11 C7 B12 59.9(3)
B8 C7 B12 61.0(3)
B3 C7 Fe2 65.0(3)
B11 C7 Fe2 65.5(3)
B8 C7 Fe2 120.6(3)
B12 C7 Fe2 119.8(3)
B3 C7 H7 121.7
B11 C7 H7 122.7
B8 C7 H7 118.3
B12 C7 H7 118.9
Fe2 C7 H7 110.5
B4 B8 C7 106.3(4)
B4 B8 C9 58.5(3)
C7 B8 C9 104.4(4)
B4 B8 B3 60.0(3)
C7 B8 B3 58.4(3)
C9 B8 B3 104.6(4)
B4 B8 B12 106.8(4)
C7 B8 B12 60.1(3)
C9 B8 B12 58.4(3)
B3 B8 B12 106.7(4)
B4 B8 H8 122.2
C7 B8 H8 123.2
C9 B8 H8 124.6
B3 B8 H8 123.0
B12 B8 H8 122.1
N C9 B5 113.8(4)
N C9 B4 115.1(4)
B5 C9 B4 63.0(3)
N C9 B10 120.5(4)
B5 C9 B10 61.4(3)
B4 C9 B10 112.3(4)
N C9 B12 125.6(4)
B5 C9 B12 111.7(4)
B4 C9 B12 111.2(4)
B10 C9 B12 61.2(3)
N C9 B8 122.0(4)
B5 C9 B8 112.1(4)
B4 C9 B8 60.3(3)
B10 C9 B8 111.7(4)
B12 C9 B8 61.9(3)
C9 B10 B11 105.0(4)
C9 B10 B5 58.5(3)
B11 B10 B5 106.7(4)
C9 B10 B12 59.4(3)
B11 B10 B12 59.9(3)
B5 B10 B12 107.8(4)
C9 B10 B6 105.8(4)
B11 B10 B6 58.5(3)
B5 B10 B6 60.7(3)
B12 B10 B6 107.6(4)
C9 B10 H10 123.9
B11 B10 H10 123.3
B5 B10 H10 121.8
B12 B10 H10 121.4
B6 B10 H10 122.3
B6 B11 C7 109.0(4)
B6 B11 B10 62.2(3)
C7 B11 B10 109.8(4)
B6 B11 B12 111.2(4)
C7 B11 B12 61.5(3)
B10 B11 B12 60.7(3)
B6 B11 Fe2 65.0(3)
C7 B11 Fe2 65.0(3)
B10 B11 Fe2 120.8(4)
B12 B11 Fe2 120.7(3)
B6 B11 H11 121.0
C7 B11 H11 121.9
B10 B11 H11 118.2
B12 B11 H11 117.9
Fe2 B11 H11 110.6
C9 B12 B11 104.5(4)
C9 B12 B10 59.4(3)
B11 B12 B10 59.4(3)
C9 B12 C7 104.5(4)
B11 B12 C7 58.6(3)
B10 B12 C7 106.5(4)
C9 B12 B8 59.7(3)
B11 B12 B8 106.2(4)
B10 B12 B8 108.5(4)
C7 B12 B8 58.9(3)
C9 B12 H12 123.9
B11 B12 H12 123.6
B10 B12 H12 121.5
C7 B12 H12 123.7
B8 B12 H12 121.7
N C13 C14 104.7(4)
N C13 C15 111.8(4)
C14 C13 C15 109.4(4)
N C13 C16 111.3(4)
C14 C13 C16 109.3(4)
C15 C13 C16 110.1(4)
C13 C14 H14A 109.5
C13 C14 H14B 109.5
H14A C14 H14B 109.5
C13 C14 H14C 109.5
H14A C14 H14C 109.5
H14B C14 H14C 109.5
C13 C15 H15A 109.5
C13 C15 H15B 109.5
H15A C15 H15B 109.5
C13 C15 H15C 109.5
H15A C15 H15C 109.5
H15B C15 H15C 109.5
C13 C16 H16A 109.5
C13 C16 H16B 109.5
H16A C16 H16B 109.5
C13 C16 H16C 109.5
H16A C16 H16C 109.5
H16B C16 H16C 109.5
C9' N' C13' 127.9(4)
C9' N' H0' 113.9(10)
C13' N' H0' 110.0(10)
B6' C1' B3' 108.6(4)
B6' C1' B5' 60.8(3)
B3' C1' B5' 110.2(4)
B6' C1' B4' 109.5(4)
B3' C1' B4' 60.7(3)
B5' C1' B4' 61.2(4)
B6' C1' Fe2 65.6(3)
B3' C1' Fe2 66.3(3)
B5' C1' Fe2 121.2(3)
B4' C1' Fe2 121.3(3)
B6' C1' H1' 122.2
B3' C1' H1' 121.6
B5' C1' H1' 118.2
B4' C1' H1' 118.5
Fe2 C1' H1' 109.4
C1' B3' C7' 107.3(4)
C1' B3' B8' 108.8(4)
C7' B3' B8' 61.5(3)
C1' B3' B4' 61.3(4)
C7' B3' B4' 109.3(4)
B8' B3' B4' 60.0(4)
C1' B3' Fe2 65.3(3)
C7' B3' Fe2 64.9(3)
B8' B3' Fe2 120.6(3)
B4' B3' Fe2 120.9(4)
C1' B3' H3' 122.5
C7' B3' H3' 122.4
B8' B3' H3' 118.8
B4' B3' H3' 118.6
Fe2 B3' H3' 110.2
C9' B4' B8' 59.7(3)
C9' B4' B3' 104.9(4)
B8' B4' B3' 59.5(3)
C9' B4' C1' 104.1(4)
B8' B4' C1' 105.9(4)
B3' B4' C1' 58.0(3)
C9' B4' B5' 59.9(3)
B8' B4' B5' 108.6(5)
B3' B4' B5' 105.6(4)
C1' B4' B5' 58.4(3)
C9' B4' H4' 123.6
B8' B4' H4' 121.4
B3' B4' H4' 123.7
C1' B4' H4' 124.4
B5' B4' H4' 121.9
C1' B5' B6' 58.4(3)
C1' B5' B10' 105.8(4)
B6' B5' B10' 59.4(3)
C1' B5' C9' 104.2(4)
B6' B5' C9' 104.5(4)
B10' B5' C9' 59.0(4)
C1' B5' B4' 60.4(3)
B6' B5' B4' 106.9(4)
B10' B5' B4' 106.9(5)
C9' B5' B4' 58.0(3)
C1' B5' H5' 123.3
B6' B5' H5' 123.1
B10' B5' H5' 122.4
C9' B5' H5' 124.6
B4' B5' H5' 121.9
C1' B6' B11' 109.3(4)
C1' B6' B10' 108.7(4)
B11' B6' B10' 60.6(3)
C1' B6' B5' 60.8(3)
B11' B6' B5' 110.3(4)
B10' B6' B5' 60.6(4)
C1' B6' Fe2 66.2(3)
B11' B6' Fe2 66.5(3)
B10' B6' Fe2 121.0(4)
B5' B6' Fe2 121.8(4)
C1' B6' H6' 122.0
B11' B6' H6' 121.3
B10' B6' H6' 119.3
B5' B6' H6' 118.2
Fe2 B6' H6' 109.0
B3' C7' B11' 107.9(4)
B3' C7' B12' 107.6(4)
B11' C7' B12' 60.2(3)
B3' C7' B8' 59.9(3)
B11' C7' B8' 108.4(4)
B12' C7' B8' 60.0(3)
B3' C7' Fe2 66.2(3)
B11' C7' Fe2 65.7(2)
B12' C7' Fe2 120.0(3)
B8' C7' Fe2 120.4(3)
B3' C7' H7' 122.6
B11' C7' H7' 122.4
B12' C7' H7' 119.8
B8' C7' H7' 119.5
Fe2 C7' H7' 109.7
C9' B8' B3' 105.0(4)
C9' B8' B4' 58.9(3)
B3' B8' B4' 60.4(3)
C9' B8' B12' 58.7(3)
B3' B8' B12' 106.3(4)
B4' B8' B12' 107.4(4)
C9' B8' C7' 104.8(4)
B3' B8' C7' 58.6(3)
B4' B8' C7' 107.4(4)
B12' B8' C7' 59.6(3)
C9' B8' H8' 124.2
B3' B8' H8' 123.0
B4' B8' H8' 121.4
B12' B8' H8' 122.3
C7' B8' H8' 123.0
N' C9' B4' 125.9(4)
N' C9' B12' 114.1(4)
B4' C9' B12' 112.0(4)
N' C9' B10' 114.4(4)
B4' C9' B10' 111.5(4)
B12' C9' B10' 61.6(4)
N' C9' B8' 121.5(4)
B4' C9' B8' 61.4(3)
B12' C9' B8' 61.8(3)
B10' C9' B8' 111.6(4)
N' C9' B5' 121.4(4)
B4' C9' B5' 62.1(4)
B12' C9' B5' 111.1(4)
B10' C9' B5' 60.5(3)
B8' C9' B5' 111.7(4)
C9' B10' B6' 106.1(4)
C9' B10' B11' 106.7(4)
B6' B10' B11' 59.1(3)
C9' B10' B5' 60.5(3)
B6' B10' B5' 60.0(3)
B11' B10' B5' 108.5(4)
C9' B10' B12' 59.0(3)
B6' B10' B12' 107.2(4)
B11' B10' B12' 60.5(3)
B5' B10' B12' 109.1(4)
C9' B10' H10' 123.0
B6' B10' H10' 122.9
B11' B10' H10' 121.9
B5' B10' H10' 120.6
B12' B10' H10' 121.5
B6' B11' B10' 60.3(3)
B6' B11' C7' 106.8(4)
B10' B11' C7' 108.4(4)
B6' B11' B12' 108.2(4)
B10' B11' B12' 60.6(4)
C7' B11' B12' 60.3(3)
B6' B11' Fe2 65.2(3)
B10' B11' Fe2 119.6(4)
C7' B11' Fe2 64.7(2)
B12' B11' Fe2 119.2(3)
B6' B11' H11' 122.9
B10' B11' H11' 119.1
C7' B11' H11' 123.0
B12' B11' H11' 119.4
Fe2 B11' H11' 110.9
C9' B12' B11' 105.7(4)
C9' B12' B10' 59.4(3)
B11' B12' B10' 58.9(3)
C9' B12' C7' 106.0(4)
B11' B12' C7' 59.5(3)
B10' B12' C7' 106.5(4)
C9' B12' B8' 59.5(3)
B11' B12' B8' 108.2(4)
B10' B12' B8' 108.0(4)
C7' B12' B8' 60.4(3)
C9' B12' H12' 123.3
B11' B12' H12' 122.6
B10' B12' H12' 122.4
C7' B12' H12' 122.6
B8' B12' H12' 121.1
N' C13' C14' 104.1(4)
N' C13' C15' 111.9(4)
C14' C13' C15' 108.3(5)
N' C13' C16' 111.0(5)
C14' C13' C16' 109.1(5)
C15' C13' C16' 112.0(5)
C13' C14' H14D 109.5
C13' C14' H14E 109.5
H14D C14' H14E 109.5
C13' C14' H14F 109.5
H14D C14' H14F 109.5
H14E C14' H14F 109.5
C13' C15' H15D 109.5
C13' C15' H15E 109.5
H15D C15' H15E 109.5
C13' C15' H15F 109.5
H15D C15' H15F 109.5
H15E C15' H15F 109.5
C13' C16' H16D 109.5
C13' C16' H16E 109.5
H16D C16' H16E 109.5
C13' C16' H16F 109.5
H16D C16' H16F 109.5
H16E C16' H16F 109.5

loop_
_geom_bond_atom_site_label_1
_geom_bond_atom_site_label_2
_geom_bond_distance
N C9 1.423(6)
N C13 1.477(6)
N H0 0.8899(11)
C1 B3 1.696(7)
C1 B4 1.719(7)
C1 B5 1.720(7)
C1 B6 1.720(7)
C1 Fe2 2.067(5)
C1 H1 1.1000
Fe2 B3 2.047(5)
Fe2 C7 2.052(5)
Fe2 B6 2.053(5)
Fe2 B11 2.061(6)
Fe2 B6' 2.069(5)
Fe2 C7' 2.074(5)
Fe2 C1' 2.079(5)
Fe2 B11' 2.090(6)
Fe2 B3' 2.096(6)
B3 C7 1.722(7)
B3 B4 1.758(8)
B3 B8 1.778(8)
B3 H3 1.1000
B4 C9 1.704(7)
B4 B8 1.736(8)
B4 B5 1.779(7)
B4 H4 1.1000
B5 C9 1.701(7)
B5 B10 1.751(8)
B5 B6 1.788(7)
B5 H5 1.1000
B6 B11 1.722(7)
B6 B10 1.785(8)
B6 H6 1.1000
C7 B11 1.723(7)
C7 B8 1.751(8)
C7 B12 1.773(7)
C7 H7 1.1000
B8 C9 1.752(7)
B8 B12 1.790(9)
B8 H8 1.1000
C9 B10 1.727(8)
C9 B12 1.728(7)
B10 B11 1.736(8)
B10 B12 1.759(8)
B10 H10 1.1000
B11 B12 1.745(8)
B11 H11 1.1000
B12 H12 1.1000
C13 C14 1.526(7)
C13 C15 1.534(7)
C13 C16 1.544(7)
C14 H14A 0.9600
C14 H14B 0.9600
C14 H14C 0.9600
C15 H15A 0.9600
C15 H15B 0.9600
C15 H15C 0.9600
C16 H16A 0.9600
C16 H16B 0.9600
C16 H16C 0.9600
N' C9' 1.431(6)
N' C13' 1.477(6)
N' H0' 0.8900(11)
C1' B6' 1.693(7)
C1' B3' 1.714(8)
C1' B5' 1.734(8)
C1' B4' 1.771(9)
C1' H1' 1.1000
B3' C7' 1.724(8)
B3' B8' 1.746(8)
B3' B4' 1.763(9)
B3' H3' 1.1000
B4' C9' 1.712(8)
B4' B8' 1.756(9)
B4' B5' 1.786(10)
B4' H4' 1.1000
B5' B6' 1.735(8)
B5' B10' 1.746(9)
B5' C9' 1.747(8)
B5' H5' 1.1000
B6' B11' 1.703(8)
B6' B10' 1.724(8)
B6' H6' 1.1000
C7' B11' 1.745(7)
C7' B12' 1.759(7)
C7' B8' 1.775(8)
C7' H7' 1.1000
B8' C9' 1.727(7)
B8' B12' 1.767(7)
B8' H8' 1.1000
C9' B12' 1.714(7)
C9' B10' 1.721(8)
B10' B11' 1.729(9)
B10' B12' 1.758(9)
B10' H10' 1.1000
B11' B12' 1.758(8)
B11' H11' 1.1000
B12' H12' 1.1000
C13' C14' 1.521(7)
C13' C15' 1.528(7)
C13' C16' 1.529(7)
C14' H14D 0.9600
C14' H14E 0.9600
C14' H14F 0.9600
C15' H15D 0.9600
C15' H15E 0.9600
C15' H15F 0.9600
C16' H16D 0.9600
C16' H16E 0.9600
C16' H16F 0.9600
